data_2016701
loop_
_publ_author_name
'Dedola, Simone'
'Nepogodiev, Sergey A.'
'Hughes, David L.'
'Field, Robert A.'

_publ_section_title
;
 2,3,4,6-Tetra-<i>O</i>-acetyl-\a-<small>D</small>-glucopyranosyl azide
;
_journal_coeditor_code BM3053
_journal_issue 8
_journal_name_full 'Acta Crystallographica Section C'
_journal_page_first o445
_journal_page_last o446
_journal_paper_doi 10.1107/S0108270108020702
_journal_volume 64
_journal_year 2008
_chemical_formula_iupac 'C14 H19 N3 O9'
_chemical_formula_moiety 'C14 H19 N3 O9'
_chemical_formula_sum 'C14 H19 N3 O9'
_chemical_formula_weight 373.32
_chemical_name_systematic
;
2,3,4,6-tetra-O-acetyl-\a-D-glucopyranosyl azide
;
_space_group_IT_number 4
_symmetry_cell_setting monoclinic
_symmetry_space_group_name_Hall 'P 2yb'
_symmetry_space_group_name_H-M 'P 1 21 1'
_atom_sites_solution_hydrogens geom
_atom_sites_solution_primary direct
_atom_sites_solution_secondary difmap
_audit_creation_method 'SHELXL97 and CrysAlis RED'
_cell_angle_alpha 90.00
_cell_angle_beta 109.742(2)
_cell_angle_gamma 90.00
_cell_formula_units_Z 2
_cell_length_a 10.806(4)
_cell_length_b 7.9840(13)
_cell_length_c 11.0107(8)
_cell_measurement_reflns_used 474
_cell_measurement_temperature 140.0(10)
_cell_measurement_theta_max 25
_cell_measurement_theta_min 3.9
_cell_volume 894.1(4)
_computing_cell_refinement 'CrysAlis RED (Oxford Diffraction, 2006)'
_computing_data_collection 'CrysAlis CCD (Oxford Diffraction, 2007)'
_computing_data_reduction 'CrysAlis RED (Oxford Diffraction, 2006)'
_computing_molecular_graphics 'Mercury (Macrae <i>et al.</i>,  2006)'
_computing_publication_material
;
SHELXL97 (Sheldrick, 2008) and publCIF (Westrip, 2008)
;
_computing_structure_refinement 'SHELXL97 (Sheldrick, 2008)'
_computing_structure_solution 'SHELXS97 (Sheldrick, 2008)'
_diffrn_ambient_temperature 140.0(10)
_diffrn_detector_area_resol_mean 16.0050
_diffrn_measured_fraction_theta_full 0.994
_diffrn_measured_fraction_theta_max 0.994
_diffrn_measurement_device_type 'Oxford Diffraction Xcalibur3/CCD'
_diffrn_measurement_method 'Thin-slice \f and \w'
_diffrn_radiation_monochromator graphite
_diffrn_radiation_source 'Enhance (Mo) X-ray Source'
_diffrn_radiation_type MoK\a
_diffrn_radiation_wavelength 0.71073
_diffrn_reflns_av_R_equivalents 0.0387
_diffrn_reflns_av_sigmaI/netI 0.0558
_diffrn_reflns_limit_h_max 12
_diffrn_reflns_limit_h_min -12
_diffrn_reflns_limit_k_max 9
_diffrn_reflns_limit_k_min -9
_diffrn_reflns_limit_l_max 13
_diffrn_reflns_limit_l_min -13
_diffrn_reflns_number 8905
_diffrn_reflns_theta_full 25.00
_diffrn_reflns_theta_max 25.00
_diffrn_reflns_theta_min 3.93
_exptl_absorpt_coefficient_mu 0.117
_exptl_absorpt_correction_T_max 1.060
_exptl_absorpt_correction_T_min 0.940
_exptl_absorpt_correction_type multi-scan
_exptl_absorpt_process_details '(CrysAlis RED; Oxford Diffraction, 2006)'
_exptl_crystal_colour colourless
_exptl_crystal_density_diffrn 1.387
_exptl_crystal_density_method 'not measured'
_exptl_crystal_description block
_exptl_crystal_F_000 392
_exptl_crystal_size_max 0.45
_exptl_crystal_size_mid 0.43
_exptl_crystal_size_min 0.30
_refine_diff_density_max 0.15
_refine_diff_density_min -0.16
_refine_ls_abs_structure_details 'Flack (1983), with how many Friedel pairs?'
_refine_ls_abs_structure_Flack 0.6(12)
_refine_ls_extinction_method none
_refine_ls_goodness_of_fit_ref 0.901
_refine_ls_hydrogen_treatment constr
_refine_ls_matrix_type full
_refine_ls_number_parameters 257
_refine_ls_number_reflns 3125
_refine_ls_number_restraints 1
_refine_ls_restrained_S_all 0.901
_refine_ls_R_factor_all 0.0620
_refine_ls_R_factor_gt 0.0392
_refine_ls_shift/su_max 0.007
_refine_ls_shift/su_mean 0.000
_refine_ls_structure_factor_coef Fsqd
_refine_ls_weighting_details 'calc w = 1/[\s^2^(Fo^2^)+(0.0523P)^2^] where P=(Fo^2^+2Fc^2^)/3'
_refine_ls_weighting_scheme calc
_refine_ls_wR_factor_gt 0.0819
_refine_ls_wR_factor_ref 0.0870
_reflns_number_gt 2216
_reflns_number_total 3125
_reflns_threshold_expression I>2\s(I)
_cod_data_source_file bm3053.cif
_cod_data_source_block I
_cod_original_cell_volume 894.1(3)
_cod_original_sg_symbol_H-M 'P 21'
_cod_database_code 2016701
_cod_database_fobs_code 2016701

loop_
_symmetry_equiv_pos_as_xyz
'x, y, z'
'-x, y+1/2, -z'

loop_
_atom_site_type_symbol
_atom_site_label
_atom_site_fract_x
_atom_site_fract_y
_atom_site_fract_z
_atom_site_U_iso_or_equiv
_atom_site_adp_type
_atom_site_calc_flag
_atom_site_refinement_flags
_atom_site_occupancy
_atom_site_disorder_assembly
_atom_site_disorder_group
C C1 0.4935(2) 0.4785(3) 0.8762(3) 0.0365(7) Uani d . 1 . .
H H1 0.5258 0.4275 0.9622 0.044 Uiso calc R 1 . .
N N11 0.60522(19) 0.5749(3) 0.8561(2) 0.0316(5) Uani d . 1 . .
N N12 0.6708(2) 0.6454(3) 0.9479(3) 0.0450(6) Uani d . 1 . .
N N13 0.7454(3) 0.7240(4) 1.0341(3) 0.0659(8) Uani d . 1 . .
C C2 0.4493(2) 0.3376(3) 0.7762(3) 0.0346(7) Uani d . 1 . .
H H2 0.3942 0.2595 0.8041 0.041 Uiso calc R 1 . .
O O2 0.56490(15) 0.2480(2) 0.77214(17) 0.0392(4) Uani d . 1 . .
C C21 0.5704(3) 0.0787(3) 0.7919(2) 0.0360(6) Uani d . 1 . .
O O21 0.4879(2) 0.0022(2) 0.8188(2) 0.0533(5) Uani d . 1 . .
C C22 0.6916(3) 0.0095(4) 0.7734(3) 0.0522(8) Uani d . 1 . .
H H22A 0.6873 -0.1106 0.7717 0.078 Uiso calc R 1 . .
H H22B 0.7676 0.0450 0.8434 0.078 Uiso calc R 1 . .
H H22C 0.6974 0.0497 0.6934 0.078 Uiso calc R 1 . .
C C3 0.3714(2) 0.3984(3) 0.6407(3) 0.0327(6) Uani d . 1 . .
H H3 0.4293 0.4535 0.6012 0.039 Uiso calc R 1 . .
O O3 0.30652(14) 0.2529(2) 0.56419(16) 0.0338(4) Uani d . 1 . .
C C31 0.3639(2) 0.1759(3) 0.4855(2) 0.0342(6) Uani d . 1 . .
O O31 0.46248(16) 0.2268(3) 0.46931(18) 0.0490(5) Uani d . 1 . .
C C32 0.2893(2) 0.0208(3) 0.4269(3) 0.0412(7) Uani d . 1 . .
H H32A 0.3232 -0.0728 0.4831 0.062 Uiso calc R 1 . .
H H32B 0.2992 0.0001 0.3448 0.062 Uiso calc R 1 . .
H H32C 0.1979 0.0357 0.4153 0.062 Uiso calc R 1 . .
C C4 0.2630(2) 0.5170(3) 0.6461(2) 0.0345(6) Uani d . 1 B .
H H4 0.1975 0.4553 0.6719 0.041 Uiso calc R 1 . .
O O4 0.20107(15) 0.5914(2) 0.51965(17) 0.0390(5) Uani d . 1 . .
C C41 0.0706(3) 0.5590(3) 0.4578(3) 0.0416(7) Uani d . 1 . .
O O41 0.0051(2) 0.4730(3) 0.5040(2) 0.0624(6) Uani d . 1 . .
C C42 0.0191(3) 0.6445(4) 0.3296(3) 0.0522(8) Uani d . 1 . .
H H42A -0.0734 0.6646 0.3081 0.078 Uiso calc R 1 . .
H H42B 0.0337 0.5746 0.2648 0.078 Uiso calc R 1 . .
H H42C 0.0639 0.7493 0.3336 0.078 Uiso calc R 1 . .
C C5 0.3220(2) 0.6586(3) 0.7430(2) 0.0393(7) Uani d . 1 . .
H H5 0.3891 0.7159 0.7168 0.047 Uiso calc R 1 A 1
O O5 0.38603(16) 0.5849(2) 0.87015(17) 0.0418(5) Uani d . 1 B .
C C6 0.2211(3) 0.7870(5) 0.7490(5) 0.0398(11) Uani d P 0.799(5) B 1
H H6A 0.2612 0.8682 0.8164 0.048 Uiso calc PR 0.799(5) B 1
H H6B 0.1869 0.8459 0.6674 0.048 Uiso calc PR 0.799(5) B 1
O O6 0.1157(2) 0.6995(3) 0.7761(3) 0.0445(8) Uani d P 0.799(5) B 1
C C61 0.1025(4) 0.7172(6) 0.8924(4) 0.0472(10) Uani d P 0.799(5) B 1
O O61 0.1712(3) 0.8089(4) 0.9752(3) 0.0785(11) Uani d P 0.799(5) B 1
C C62 -0.0065(3) 0.5920(7) 0.9073(4) 0.0917(15) Uani d P 0.799(5) B 1
H H62A -0.0263 0.6202 0.9835 0.138 Uiso calc PR 0.799(5) B 1
H H62B 0.0259 0.4792 0.9142 0.138 Uiso calc PR 0.799(5) B 1
H H62C -0.0848 0.6013 0.8331 0.138 Uiso calc PR 0.799(5) B 1
C C7 0.212(2) 0.746(2) 0.7968(18) 0.038(5) Uiso d P 0.201(5) B 2
H H7A 0.2557 0.8233 0.8661 0.046 Uiso calc PR 0.201(5) B 2
H H7B 0.1497 0.8095 0.7278 0.046 Uiso calc PR 0.201(5) B 2
O O7 0.1410(9) 0.6185(14) 0.8444(10) 0.037(3) Uiso d P 0.201(5) B 2
C C71 0.020(2) 0.653(3) 0.856(2) 0.057(6) Uiso d P 0.201(5) B 2
O O71 -0.0305(15) 0.793(2) 0.8063(16) 0.111(6) Uiso d P 0.201(5) B 2
C C72 -0.0065(3) 0.5920(7) 0.9073(4) 0.0917(15) Uani d P 0.201(5) B 2
H H72A -0.1008 0.5942 0.8797 0.138 Uiso calc PR 0.201(5) B 2
H H72B 0.0289 0.6348 0.9937 0.138 Uiso calc PR 0.201(5) B 2
H H72C 0.0229 0.4789 0.9053 0.138 Uiso calc PR 0.201(5) B 2

loop_
_atom_site_aniso_label
_atom_site_aniso_U_11
_atom_site_aniso_U_22
_atom_site_aniso_U_33
_atom_site_aniso_U_12
_atom_site_aniso_U_13
_atom_site_aniso_U_23
C1 0.0354(14) 0.0290(15) 0.0456(17) 0.0025(13) 0.0145(13) 0.0054(13)
N11 0.0273(11) 0.0258(11) 0.0417(14) -0.0030(10) 0.0117(10) 0.0006(11)
N12 0.0411(14) 0.0472(15) 0.0514(16) 0.0132(13) 0.0218(13) 0.0147(14)
N13 0.0573(16) 0.079(2) 0.0597(18) -0.0045(16) 0.0172(14) -0.0126(18)
C2 0.0320(14) 0.0252(14) 0.0511(19) -0.0006(12) 0.0200(14) 0.0003(13)
O2 0.0339(9) 0.0233(10) 0.0623(12) 0.0041(8) 0.0188(8) 0.0064(9)
C21 0.0505(16) 0.0229(14) 0.0330(15) 0.0022(14) 0.0120(13) 0.0009(12)
O21 0.0709(14) 0.0283(10) 0.0710(14) -0.0057(10) 0.0373(12) 0.0012(10)
C22 0.0528(17) 0.0314(16) 0.069(2) 0.0097(14) 0.0164(16) -0.0013(16)
C3 0.0293(13) 0.0267(14) 0.0442(16) -0.0024(12) 0.0151(12) -0.0009(12)
O3 0.0323(9) 0.0259(10) 0.0468(11) -0.0047(8) 0.0182(8) -0.0061(9)
C31 0.0329(14) 0.0278(14) 0.0424(16) 0.0069(13) 0.0137(12) -0.0004(13)
O31 0.0463(11) 0.0441(12) 0.0677(14) -0.0058(10) 0.0336(10) -0.0126(10)
C32 0.0415(15) 0.0352(16) 0.0476(17) 0.0022(13) 0.0160(13) -0.0073(14)
C4 0.0298(13) 0.0262(14) 0.0465(16) -0.0018(12) 0.0117(12) -0.0030(13)
O4 0.0295(9) 0.0314(10) 0.0525(12) -0.0004(8) 0.0092(8) -0.0023(9)
C41 0.0317(16) 0.0282(16) 0.0619(19) 0.0046(13) 0.0120(14) -0.0100(14)
O41 0.0361(10) 0.0660(15) 0.0792(15) -0.0098(11) 0.0118(10) 0.0055(13)
C42 0.0436(16) 0.0457(18) 0.0595(19) 0.0044(14) 0.0072(14) -0.0100(16)
C5 0.0308(13) 0.0336(15) 0.0493(18) 0.0032(13) 0.0079(13) -0.0047(14)
O5 0.0415(10) 0.0376(10) 0.0496(12) 0.0028(9) 0.0197(9) -0.0038(10)
C6 0.038(2) 0.040(3) 0.041(3) 0.0038(18) 0.013(2) -0.002(2)
O6 0.0362(14) 0.0508(19) 0.0487(18) 0.0012(13) 0.0172(12) -0.0135(15)
C61 0.050(2) 0.050(3) 0.042(2) 0.001(2) 0.016(2) -0.006(2)
O61 0.098(2) 0.083(2) 0.061(2) -0.0313(19) 0.0354(18) -0.0252(18)
C62 0.064(2) 0.147(5) 0.064(3) 0.018(3) 0.021(2) -0.009(3)
C72 0.064(2) 0.147(5) 0.064(3) 0.018(3) 0.021(2) -0.009(3)

loop_
_atom_type_symbol
_atom_type_description
_atom_type_scat_dispersion_real
_atom_type_scat_dispersion_imag
_atom_type_scat_source
C C 0.0033 0.0016 'International Tables Vol C Tables 4.2.6.8 and 6.1.1.4'
H H 0.0000 0.0000 'International Tables Vol C Tables 4.2.6.8 and 6.1.1.4'
N N 0.0061 0.0033 'International Tables Vol C Tables 4.2.6.8 and 6.1.1.4'
O O 0.0106 0.0060 'International Tables Vol C Tables 4.2.6.8 and 6.1.1.4'

loop_
_geom_angle_atom_site_label_1
_geom_angle_atom_site_label_2
_geom_angle_atom_site_label_3
_geom_angle
O5 C1 N11 111.7(2)
O5 C1 C2 110.69(19)
N11 C1 C2 109.9(2)
O5 C1 H1 108.2
N11 C1 H1 108.2
C2 C1 H1 108.2
N12 N11 C1 113.7(2)
N11 N12 N13 173.0(3)
O2 C2 C3 108.9(2)
O2 C2 C1 108.71(18)
C3 C2 C1 113.9(2)
O2 C2 H2 108.4
C3 C2 H2 108.4
C1 C2 H2 108.4
C21 O2 C2 118.3(2)
O21 C21 O2 123.2(2)
O21 C21 C22 127.1(2)
O2 C21 C22 109.7(2)
C21 C22 H22A 109.5
C21 C22 H22B 109.5
H22A C22 H22B 109.5
C21 C22 H22C 109.5
H22A C22 H22C 109.5
H22B C22 H22C 109.5
O3 C3 C4 106.88(18)
O3 C3 C2 108.0(2)
C4 C3 C2 109.8(2)
O3 C3 H3 110.7
C4 C3 H3 110.7
C2 C3 H3 110.7
C31 O3 C3 119.25(17)
O31 C31 O3 123.5(2)
O31 C31 C32 125.9(2)
O3 C31 C32 110.5(2)
C31 C32 H32A 109.5
C31 C32 H32B 109.5
H32A C32 H32B 109.5
C31 C32 H32C 109.5
H32A C32 H32C 109.5
H32B C32 H32C 109.5
O4 C4 C3 109.2(2)
O4 C4 C5 108.27(19)
C3 C4 C5 109.90(18)
O4 C4 H4 109.8
C3 C4 H4 109.8
C5 C4 H4 109.8
C41 O4 C4 117.6(2)
O41 C41 O4 123.2(3)
O41 C41 C42 124.7(2)
O4 C41 C42 112.1(2)
C41 C42 H42A 109.5
C41 C42 H42B 109.5
H42A C42 H42B 109.5
C41 C42 H42C 109.5
H42A C42 H42C 109.5
H42B C42 H42C 109.5
O5 C5 C6 110.3(2)
O5 C5 C4 108.7(2)
C6 C5 C4 113.1(2)
C4 C5 C7 112.3(8)
O5 C5 H5 108.2
C6 C5 H5 108.2
C4 C5 H5 108.2
C1 O5 C5 113.63(18)
O6 C6 C5 108.1(3)
O6 C6 H6A 110.1
C5 C6 H6A 110.1
O6 C6 H6B 110.1
C5 C6 H6B 110.1
H6A C6 H6B 108.4
C61 O6 C6 119.3(3)
O61 C61 O6 123.2(4)
O61 C61 C62 126.1(3)
O6 C61 C62 110.6(4)
O7 C7 C5 111.1(12)
O7 C7 H7A 109.4
C5 C7 H7A 109.4
O7 C7 H7B 109.4
C5 C7 H7B 109.4
H7A C7 H7B 108.0

loop_
_geom_bond_atom_site_label_1
_geom_bond_atom_site_label_2
_geom_bond_distance
C1 O5 1.423(3)
C1 N11 1.510(3)
C1 C2 1.533(4)
C1 H1 0.9800
N11 N12 1.165(3)
N12 N13 1.195(4)
C2 O2 1.453(3)
C2 C3 1.523(4)
C2 H2 0.9800
O2 C21 1.367(3)
C21 O21 1.198(3)
C21 C22 1.497(4)
C22 H22A 0.9600
C22 H22B 0.9600
C22 H22C 0.9600
C3 O3 1.467(3)
C3 C4 1.522(3)
C3 H3 0.9800
O3 C31 1.369(3)
C31 O31 1.209(3)
C31 C32 1.499(4)
C32 H32A 0.9600
C32 H32B 0.9600
C32 H32C 0.9600
C4 O4 1.453(3)
C4 C5 1.538(3)
C4 H4 0.9800
O4 C41 1.367(3)
C41 O41 1.214(4)
C41 C42 1.496(4)
C42 H42A 0.9600
C42 H42B 0.9600
C42 H42C 0.9600
C5 O5 1.459(3)
C5 C6 1.514(4)
C5 C7 1.652(18)
C5 H5 0.9800
C6 O6 1.450(5)
C6 H6A 0.9700
C6 H6B 0.9700
O6 C61 1.343(5)
C61 O61 1.209(5)
C61 C62 1.595(7)
C62 H62A 0.9600
C62 H62B 0.9600
C62 H62C 0.9600
C7 O7 1.47(2)
C7 H7A 0.9700
C7 H7B 0.9700
O7 C71 1.39(2)
C71 O71 1.28(2)

loop_
_geom_torsion_atom_site_label_1
_geom_torsion_atom_site_label_2
_geom_torsion_atom_site_label_3
_geom_torsion_atom_site_label_4
_geom_torsion
O5 C1 N11 N12 80.0(3)
C2 C1 N11 N12 -156.8(2)
O5 C1 C2 O2 171.38(19)
N11 C1 C2 O2 47.6(3)
O5 C1 C2 C3 49.8(3)
N11 C1 C2 C3 -73.9(2)
C3 C2 O2 C21 -110.9(2)
C1 C2 O2 C21 124.6(2)
C2 O2 C21 O21 -4.0(4)
C2 O2 C21 C22 175.6(2)
O2 C2 C3 O3 73.3(2)
C1 C2 C3 O3 -165.26(18)
O2 C2 C3 C4 -170.52(19)
C1 C2 C3 C4 -49.1(3)
C4 C3 O3 C31 144.5(2)
C2 C3 O3 C31 -97.4(2)
C3 O3 C31 O31 -4.4(3)
C3 O3 C31 C32 174.2(2)
O3 C3 C4 O4 -70.7(2)
C2 C3 C4 O4 172.40(19)
O3 C3 C4 C5 170.7(2)
C2 C3 C4 C5 53.8(3)
C3 C4 O4 C41 117.6(2)
C5 C4 O4 C41 -122.8(2)
C4 O4 C41 O41 0.6(4)
C4 O4 C41 C42 179.4(2)
O4 C4 C5 O5 -179.26(17)
C3 C4 C5 O5 -60.1(2)
O4 C4 C5 C6 58.0(3)
C3 C4 C5 C6 177.1(3)
O4 C4 C5 C7 83.3(7)
C3 C4 C5 C7 -157.6(7)
N11 C1 O5 C5 65.7(3)
C2 C1 O5 C5 -57.0(3)
C6 C5 O5 C1 -172.6(2)
C4 C5 O5 C1 62.9(2)
C7 C5 O5 C1 176.4(8)
O5 C5 C6 O6 -67.0(3)
C4 C5 C6 O6 54.9(4)
C7 C5 C6 O6 -38(2)
C5 C6 O6 C61 109.1(4)
C6 O6 C61 O61 3.2(6)
C6 O6 C61 C62 -172.4(3)
O5 C5 C7 O7 -58.9(12)
C6 C5 C7 O7 148(3)
C4 C5 C7 O7 51.2(13)
C5 C7 O7 C71 -159.7(14)
C7 O7 C71 O71 9(3)
